data_7128550
loop_
_publ_author_name
'Na, Hanah'
'Watson, Michael B.'
'Tang, Fengzhi'
'Rath, Nigam P.'
'Mirica, Liviu M.'

_publ_section_title
;
 Photoreductive chlorine elimination from a Ni(iii)Cl<sub>2</sub> complex
 supported by a tetradentate pyridinophane ligand.
;
_journal_issue 59
_journal_name_full 'Chemical communications (Cambridge, England)'
_journal_page_first 7264
_journal_page_last 7267
_journal_paper_doi 10.1039/d1cc02114a
_journal_volume 57
_journal_year 2021
_chemical_formula_moiety 'C17 H24 Cl N4 Ni O, C H Cl3, F6 P'
_chemical_formula_sum 'C18 H25 Cl4 F6 N4 Ni O P'
_chemical_formula_weight 658.90
_space_group_crystal_system orthorhombic
_space_group_IT_number 33
_space_group_name_Hall 'P 2c -2n'
_space_group_name_H-M_alt 'P n a 21'
_atom_sites_solution_hydrogens mixed
_atom_sites_solution_primary iterative
_audit_creation_date 2021-01-28
_audit_creation_method
;
Olex2 1.3
(compiled 2020.11.12 svn.r5f609507 for OlexSys, GUI svn.r6226)
;
_audit_update_record
;
2021-04-08 deposited with the CCDC.	2021-06-25 downloaded from the CCDC.
;
_cell_angle_alpha 90
_cell_angle_beta 90
_cell_angle_gamma 90
_cell_formula_units_Z 4
_cell_length_a 19.4628(6)
_cell_length_b 13.3212(4)
_cell_length_c 9.6192(3)
_cell_measurement_reflns_used 30469
_cell_measurement_temperature 100.0
_cell_measurement_theta_max 27.467
_cell_measurement_theta_min 2.592
_cell_volume 2493.95(13)
_computing_cell_refinement 'SAINT V8.38A (Bruker, 2018)'
_computing_data_reduction 'SAINT V8.38A (Bruker, 2018)'
_computing_molecular_graphics 'Olex2 1.3 (Dolomanov et al., 2009)'
_computing_publication_material 'Olex2 1.3 (Dolomanov et al., 2009)'
_computing_structure_refinement 'XL  (Sheldrick, 2008)'
_computing_structure_solution 'olex2.solve 1.3 (Bourhis et al., 2015)'
_diffrn_ambient_temperature 100.0
_diffrn_measured_fraction_theta_full 0.998
_diffrn_measured_fraction_theta_max 0.999
_diffrn_measurement_device_type 'Bruker APEX-II CCD'
_diffrn_measurement_method '\f and \w scans'
_diffrn_radiation_type MoK\a
_diffrn_radiation_wavelength 0.71073
_diffrn_reflns_av_R_equivalents 0.0419
_diffrn_reflns_av_unetI/netI 0.0231
_diffrn_reflns_Laue_measured_fraction_full 0.998
_diffrn_reflns_Laue_measured_fraction_max 0.999
_diffrn_reflns_limit_h_max 25
_diffrn_reflns_limit_h_min -23
_diffrn_reflns_limit_k_max 17
_diffrn_reflns_limit_k_min -17
_diffrn_reflns_limit_l_max 12
_diffrn_reflns_limit_l_min -12
_diffrn_reflns_number 47334
_diffrn_reflns_point_group_measured_fraction_full 0.999
_diffrn_reflns_point_group_measured_fraction_max 0.999
_diffrn_reflns_theta_full 25.242
_diffrn_reflns_theta_max 27.489
_diffrn_reflns_theta_min 2.592
_diffrn_source_current 1.0
_diffrn_source_power 0.05
_diffrn_source_voltage 50.0
_diffrn_standards_number 0
_exptl_absorpt_coefficient_mu 1.337
_exptl_absorpt_correction_T_max 0.7456
_exptl_absorpt_correction_T_min 0.5976
_exptl_absorpt_correction_type multi-scan
_exptl_absorpt_process_details
;
SADABS-2016/2 (Bruker,2016/2) was used for absorption correction.
wR2(int) was 0.1430 before and 0.0567 after correction.
The Ratio of minimum to maximum transmission is 0.8015.
The \l/2 correction factor is Not present.
;
_exptl_crystal_colour blue
_exptl_crystal_colour_primary blue
_exptl_crystal_density_diffrn 1.755
_exptl_crystal_description needle
_exptl_crystal_F_000 1336
_exptl_crystal_size_max 0.676
_exptl_crystal_size_mid 0.159
_exptl_crystal_size_min 0.042
_refine_diff_density_max 0.698
_refine_diff_density_min -1.291
_refine_diff_density_rms 0.123
_refine_ls_abs_structure_details
;
 Flack x determined using 2592 quotients [(I+)-(I-)]/[(I+)+(I-)]
 (Parsons, Flack and Wagner, Acta Cryst. B69 (2013) 249-259).
;
_refine_ls_abs_structure_Flack 0.015(4)
_refine_ls_extinction_method none
_refine_ls_goodness_of_fit_ref 0.969
_refine_ls_hydrogen_treatment mixed
_refine_ls_matrix_type full
_refine_ls_number_parameters 359
_refine_ls_number_reflns 5725
_refine_ls_number_restraints 140
_refine_ls_restrained_S_all 1.036
_refine_ls_R_factor_all 0.0323
_refine_ls_R_factor_gt 0.0316
_refine_ls_shift/su_max 0.001
_refine_ls_shift/su_mean 0.000
_refine_ls_structure_factor_coef Fsqd
_refine_ls_weighting_details 'w=1/[\s^2^(Fo^2^)+(0.1000P)^2^] where P=(Fo^2^+2Fc^2^)/3'
_refine_ls_weighting_scheme calc
_refine_ls_wR_factor_gt 0.1025
_refine_ls_wR_factor_ref 0.1040
_reflns_Friedel_coverage 0.888
_reflns_Friedel_fraction_full 1.000
_reflns_Friedel_fraction_max 1.000
_reflns_number_gt 5629
_reflns_number_total 5725
_reflns_threshold_expression 'I > 2\s(I)'
_cod_data_source_file d1cc02114a2.cif
_cod_data_source_block 33_a
_cod_depositor_comments 'Adding full bibliography for 7128549--7128550.cif.'
_cod_database_code 7128550
_shelx_shelxl_version_number 2014/7
_shelx_space_group_comment
;
The symmetry employed for this shelxl refinement is uniquely defined
by the following loop, which should always be used as a source of
symmetry information in preference to the above space-group names.
They are only intended as comments.
;
_shelx_estimated_absorpt_t_max 0.946
_shelx_estimated_absorpt_t_min 0.465
_olex2_refinement_description
;
1. Fixed Uiso
 At 1.2 times of:
  All C(H) groups, All C(H,H) groups
 At 1.5 times of:
  All C(H,H,H) groups, All O(H) groups
2. Restrained distances
 O1-H1
 0.87 with sigma of 0.01
 Ni1-H1
 2.655653 with sigma of 0.02
 C17-H1
 1.882317 with sigma of 0.02
 F6-F2 \\sim F6-F4 \\sim F2-F5 \\sim F5-F4 \\sim F6A-F2A \\sim F6A-F4A \\sim
F2A-F5A \\sim F5A-F4A
 with sigma of 0.04
 P1-F1 \\sim P1-F3 \\sim P1-F6 \\sim P1-F2 \\sim P1-F5 \\sim P1-F4 \\sim P1-F6A
\\sim P1-F2A \\sim P1-F5A \\sim P1-
 F4A
 with sigma of 0.02
3. Rigid body (RIGU) restrains
 F6, F5, F4, F2, F3, F1, P1
 with sigma for 1-2 distances of 0.004 and sigma for 1-3 distances of 0.004
 F6A, F4A, F2A, F1, F3, F5A
 with sigma for 1-2 distances of 0.004 and sigma for 1-3 distances of 0.004
4. Others
 Sof(F6A)=Sof(F2A)=Sof(F5A)=Sof(F4A)=1-FVAR(1)
 Sof(F6)=Sof(F2)=Sof(F5)=Sof(F4)=FVAR(1)
5.a Ternary CH refined with riding coordinates:
 C18(H18)
5.b Secondary CH2 refined with riding coordinates:
 C13(H13A,H13B), C7(H7A,H7B), C6(H6A,H6B), C14(H14A,H14B)
5.c Aromatic/amide H refined with riding coordinates:
 C2(H2), C9(H9), C11(H11), C3(H3), C10(H10), C4(H4)
5.d Idealised Me refined as rotating group:
 C15(H15A,H15B,H15C), C16(H16A,H16B,H16C), C17(H17A,H17B,H17C)
;
_olex2_submission_special_instructions 'No special instructions were received'

loop_
_space_group_symop_operation_xyz
'x, y, z'
'-x, -y, z+1/2'
'x+1/2, -y+1/2, z'
'-x+1/2, y+1/2, z+1/2'

loop_
_atom_site_label
_atom_site_type_symbol
_atom_site_fract_x
_atom_site_fract_y
_atom_site_fract_z
_atom_site_U_iso_or_equiv
_atom_site_adp_type
_atom_site_occupancy
_atom_site_site_symmetry_order
_atom_site_calc_flag
_atom_site_refinement_flags_posn
_atom_site_refinement_flags_adp
_atom_site_refinement_flags_occupancy
_atom_site_disorder_assembly
_atom_site_disorder_group
Ni1 Ni 0.70298(2) 0.32989(3) 0.50772(5) 0.01448(13) Uani 1 1 d D . . . .
Cl1 Cl 0.75707(4) 0.48826(6) 0.52076(10) 0.02148(19) Uani 1 1 d . . . . .
Cl2 Cl 0.45112(5) 1.13703(7) 0.69628(10) 0.0261(2) Uani 1 1 d . . . . .
Cl4 Cl 0.46625(5) 1.11750(8) 0.39788(10) 0.0300(2) Uani 1 1 d . . . . .
P1 P 0.52937(5) 0.66905(7) 0.53984(11) 0.0249(2) Uani 1 1 d D U . . .
Cl3 Cl 0.45219(5) 0.94093(8) 0.56400(13) 0.0343(2) Uani 1 1 d . . . . .
F1 F 0.53900(17) 0.7302(3) 0.6788(3) 0.0464(8) Uani 1 1 d D U . . .
N1 N 0.78694(14) 0.2469(2) 0.5474(3) 0.0168(5) Uani 1 1 d . . . . .
N4 N 0.73059(16) 0.2887(2) 0.2946(3) 0.0169(6) Uani 1 1 d . . . . .
O1 O 0.61489(13) 0.40885(19) 0.4590(3) 0.0239(5) Uani 1 1 d D . . . .
H1 H 0.6101(14) 0.4744(10) 0.466(6) 0.036 Uiso 1 1 d D U . . .
N2 N 0.65579(14) 0.1939(2) 0.4957(3) 0.0170(5) Uani 1 1 d . . . . .
F3 F 0.5221(3) 0.6076(3) 0.3995(4) 0.0687(11) Uani 1 1 d D U . . .
C1 C 0.81999(16) 0.2074(3) 0.4390(4) 0.0189(6) Uani 1 1 d . . . . .
C12 C 0.66412(17) 0.1414(3) 0.3779(4) 0.0170(6) Uani 1 1 d . . . . .
N3 N 0.68544(17) 0.3000(2) 0.7296(3) 0.0205(6) Uani 1 1 d . . . . .
C2 C 0.86658(18) 0.1292(3) 0.4585(5) 0.0235(7) Uani 1 1 d . . . . .
H2 H 0.8915 0.1021 0.3823 0.028 Uiso 1 1 calc R U . . .
C13 C 0.6844(2) 0.2039(3) 0.2541(4) 0.0196(6) Uani 1 1 d . . . . .
H13A H 0.7082 0.1608 0.1854 0.024 Uiso 1 1 calc R U . . .
H13B H 0.6425 0.2312 0.2095 0.024 Uiso 1 1 calc R U . . .
C8 C 0.63855(17) 0.1483(3) 0.6140(4) 0.0192(6) Uani 1 1 d . . . . .
C9 C 0.62540(18) 0.0454(3) 0.6181(4) 0.0234(7) Uani 1 1 d . . . . .
H9 H 0.6118 0.0136 0.7021 0.028 Uiso 1 1 calc R U . . .
C11 C 0.65336(17) 0.0385(3) 0.3751(4) 0.0203(7) Uani 1 1 d . . . . .
H11 H 0.6600 0.0015 0.2917 0.024 Uiso 1 1 calc R U . . .
C7 C 0.6335(2) 0.2174(3) 0.7377(4) 0.0257(8) Uani 1 1 d . . . . .
H7A H 0.5868 0.2468 0.7417 0.031 Uiso 1 1 calc R U . . .
H7B H 0.6409 0.1784 0.8240 0.031 Uiso 1 1 calc R U . . .
C3 C 0.87575(19) 0.0919(3) 0.5923(5) 0.0271(8) Uani 1 1 d . . . . .
H3 H 0.9075 0.0389 0.6083 0.033 Uiso 1 1 calc R U . . .
C5 C 0.79453(17) 0.2111(3) 0.6758(4) 0.0204(7) Uani 1 1 d . . . . .
C10 C 0.63266(18) -0.0096(2) 0.4962(5) 0.0241(7) Uani 1 1 d . . . . .
H10 H 0.6235 -0.0797 0.4957 0.029 Uiso 1 1 calc R U . . .
C6 C 0.7526(2) 0.2662(3) 0.7852(4) 0.0252(8) Uani 1 1 d . . . . .
H6A H 0.7448 0.2212 0.8655 0.030 Uiso 1 1 calc R U . . .
H6B H 0.7788 0.3252 0.8184 0.030 Uiso 1 1 calc R U . . .
C15 C 0.7240(2) 0.3708(3) 0.1929(4) 0.0253(7) Uani 1 1 d . . . . .
H15A H 0.6756 0.3903 0.1847 0.038 Uiso 1 1 calc R U . . .
H15B H 0.7410 0.3482 0.1023 0.038 Uiso 1 1 calc R U . . .
H15C H 0.7511 0.4286 0.2241 0.038 Uiso 1 1 calc R U . . .
C14 C 0.80317(19) 0.2552(3) 0.3012(4) 0.0225(7) Uani 1 1 d . . . . .
H14A H 0.8337 0.3136 0.2862 0.027 Uiso 1 1 calc R U . . .
H14B H 0.8119 0.2062 0.2258 0.027 Uiso 1 1 calc R U . . .
F6 F 0.5565(6) 0.7560(5) 0.4608(10) 0.051(3) Uani 0.413(9) 1 d D U P A 1
C4 C 0.8387(2) 0.1318(3) 0.7025(5) 0.0264(8) Uani 1 1 d . . . . .
H4 H 0.8435 0.1054 0.7938 0.032 Uiso 1 1 calc R U . . .
C18 C 0.4296(2) 1.0663(3) 0.5486(5) 0.0288(8) Uani 1 1 d . . . . .
H18 H 0.3785 1.0694 0.5376 0.035 Uiso 1 1 calc R U . . .
C16 C 0.6609(2) 0.3877(3) 0.8090(4) 0.0275(8) Uani 1 1 d . . . . .
H16A H 0.6953 0.4414 0.8042 0.041 Uiso 1 1 calc R U . . .
H16B H 0.6538 0.3684 0.9062 0.041 Uiso 1 1 calc R U . . .
H16C H 0.6175 0.4114 0.7693 0.041 Uiso 1 1 calc R U . . .
F2 F 0.6027(3) 0.6148(6) 0.5402(10) 0.038(2) Uani 0.413(9) 1 d D U P A 1
C17 C 0.54562(19) 0.3722(3) 0.4571(6) 0.0347(10) Uani 1 1 d D . . . .
H17A H 0.5435 0.3102 0.4024 0.052 Uiso 1 1 calc R U . . .
H17B H 0.5155 0.4228 0.4152 0.052 Uiso 1 1 calc R U . . .
H17C H 0.5305 0.3585 0.5524 0.052 Uiso 1 1 calc R U . . .
F5 F 0.5013(5) 0.5711(6) 0.6318(9) 0.051(3) Uani 0.413(9) 1 d D U P A 1
F4 F 0.4529(3) 0.7105(6) 0.5458(10) 0.051(3) Uani 0.413(9) 1 d D U P A 1
F6A F 0.4881(4) 0.7538(6) 0.4555(9) 0.074(2) Uani 0.587(9) 1 d D . P A 2
F2A F 0.5999(3) 0.7281(5) 0.4855(6) 0.0499(17) Uani 0.587(9) 1 d D . P A 2
F5A F 0.5762(4) 0.5892(4) 0.6096(9) 0.0528(18) Uani 0.587(9) 1 d D . P A 2
F4A F 0.4618(3) 0.6214(6) 0.5860(7) 0.061(3) Uani 0.587(9) 1 d D . P A 2

loop_
_atom_site_aniso_label
_atom_site_aniso_U_11
_atom_site_aniso_U_22
_atom_site_aniso_U_33
_atom_site_aniso_U_23
_atom_site_aniso_U_13
_atom_site_aniso_U_12
Ni1 0.0120(2) 0.0162(2) 0.0153(2) -0.00307(16) 0.00018(16) 0.00017(12)
Cl1 0.0176(3) 0.0186(3) 0.0283(4) -0.0041(3) -0.0035(3) -0.0009(3)
Cl2 0.0247(4) 0.0276(4) 0.0260(4) -0.0056(3) 0.0023(4) -0.0044(3)
Cl4 0.0262(4) 0.0410(5) 0.0229(4) 0.0043(4) -0.0007(4) -0.0057(4)
P1 0.0220(5) 0.0312(5) 0.0214(5) -0.0047(3) -0.0036(4) -0.0003(3)
Cl3 0.0348(5) 0.0290(5) 0.0392(5) -0.0001(4) 0.0015(4) 0.0009(3)
F1 0.0511(18) 0.0536(17) 0.0345(16) -0.0198(13) 0.0043(13) -0.0148(13)
N1 0.0146(12) 0.0176(12) 0.0184(14) -0.0008(10) -0.0017(10) -0.0003(10)
N4 0.0175(14) 0.0183(13) 0.0150(13) 0.0001(10) 0.0000(11) -0.0019(10)
O1 0.0128(11) 0.0215(11) 0.0375(15) -0.0055(11) -0.0040(10) -0.0006(9)
N2 0.0154(12) 0.0179(11) 0.0177(13) -0.0024(12) 0.0008(11) 0.0002(9)
F3 0.099(3) 0.075(2) 0.0320(16) -0.0245(16) -0.0085(19) -0.021(2)
C1 0.0126(14) 0.0191(14) 0.0249(17) -0.0014(13) 0.0019(13) 0.0000(12)
C12 0.0147(14) 0.0180(14) 0.0184(16) -0.0019(12) -0.0022(12) 0.0017(11)
N3 0.0201(14) 0.0246(14) 0.0168(14) -0.0059(12) 0.0036(11) -0.0037(12)
C2 0.0151(15) 0.0185(15) 0.037(2) -0.0030(14) 0.0001(14) 0.0014(12)
C13 0.0227(16) 0.0190(15) 0.0171(15) -0.0040(13) -0.0008(13) -0.0030(13)
C8 0.0121(14) 0.0253(15) 0.0203(17) -0.0014(14) 0.0002(13) 0.0002(13)
C9 0.0162(15) 0.0279(17) 0.0260(18) 0.0048(14) 0.0013(13) -0.0025(13)
C11 0.0184(15) 0.0196(15) 0.0230(16) -0.0035(13) -0.0023(13) 0.0008(12)
C7 0.0272(18) 0.0295(17) 0.0205(17) -0.0043(14) 0.0090(14) -0.0113(14)
C3 0.0162(16) 0.0191(16) 0.046(2) 0.0048(15) -0.0025(16) 0.0004(12)
C5 0.0176(16) 0.0223(16) 0.0211(17) 0.0017(13) -0.0016(12) -0.0039(12)
C10 0.0183(14) 0.0168(13) 0.037(2) 0.0025(15) -0.0021(16) -0.0005(11)
C6 0.0251(18) 0.0331(19) 0.0175(16) -0.0040(14) -0.0027(14) -0.0035(15)
C15 0.0328(19) 0.0269(18) 0.0161(17) 0.0035(13) -0.0011(16) -0.0024(15)
C14 0.0173(16) 0.0311(19) 0.0190(17) -0.0008(15) 0.0037(12) 0.0009(13)
F6 0.079(7) 0.029(3) 0.044(4) 0.003(3) 0.017(4) 0.003(3)
C4 0.0212(16) 0.0273(18) 0.031(2) 0.0090(15) -0.0075(16) -0.0028(14)
C18 0.0273(18) 0.0302(18) 0.0290(19) -0.0023(15) 0.0025(16) -0.0110(15)
C16 0.0286(19) 0.0337(19) 0.0203(17) -0.0103(16) 0.0065(15) 0.0025(15)
F2 0.025(3) 0.032(3) 0.056(5) -0.020(3) -0.004(3) 0.009(2)
C17 0.0141(16) 0.0276(19) 0.062(3) -0.004(2) -0.0091(17) -0.0016(13)
F5 0.064(6) 0.042(4) 0.047(4) -0.005(3) 0.017(4) -0.028(3)
F4 0.028(3) 0.054(5) 0.070(6) -0.035(4) -0.010(3) 0.016(3)
F6A 0.068(5) 0.080(5) 0.074(5) 0.041(4) -0.035(4) -0.001(4)
F2A 0.047(3) 0.060(3) 0.043(3) 0.001(3) 0.006(3) -0.024(3)
F5A 0.062(4) 0.025(2) 0.071(5) -0.008(3) -0.008(4) 0.010(3)
F4A 0.038(3) 0.099(6) 0.045(4) -0.003(4) 0.009(3) -0.037(4)

loop_
_atom_type_symbol
_atom_type_description
_atom_type_scat_dispersion_real
_atom_type_scat_dispersion_imag
_atom_type_scat_source
C C 0.0033 0.0016 'International Tables Vol C Tables 4.2.6.8 and 6.1.1.4'
H H 0.0000 0.0000 'International Tables Vol C Tables 4.2.6.8 and 6.1.1.4'
Cl Cl 0.1484 0.1585 'International Tables Vol C Tables 4.2.6.8 and 6.1.1.4'
F F 0.0171 0.0103 'International Tables Vol C Tables 4.2.6.8 and 6.1.1.4'
N N 0.0061 0.0033 'International Tables Vol C Tables 4.2.6.8 and 6.1.1.4'
Ni Ni 0.3393 1.1124 'International Tables Vol C Tables 4.2.6.8 and 6.1.1.4'
O O 0.0106 0.0060 'International Tables Vol C Tables 4.2.6.8 and 6.1.1.4'
P P 0.1023 0.0942 'International Tables Vol C Tables 4.2.6.8 and 6.1.1.4'

loop_
_exptl_crystal_face_index_h
_exptl_crystal_face_index_k
_exptl_crystal_face_index_l
_exptl_crystal_face_perp_dist
-2.00 0.00 3.00 0.2680
0.00 0.00 -1.00 0.3140
1.00 -3.00 0.00 0.0210
-1.00 3.00 0.00 0.0110
-4.00 1.00 -1.00 0.0830
4.00 -1.00 0.00 0.1100
-6.00 0.00 -1.00 0.0630
6.00 1.00 1.00 0.0790
-1.00 5.00 -1.00 0.0890
-4.00 -1.00 -1.00 0.0820

loop_
_geom_angle_atom_site_label_1
_geom_angle_atom_site_label_2
_geom_angle_atom_site_label_3
_geom_angle
_geom_angle_site_symmetry_1
_geom_angle_site_symmetry_3
_geom_angle_publ_flag
N1 Ni1 Cl1 96.83(8) . . ?
N1 Ni1 N4 80.81(12) . . ?
N1 Ni1 O1 176.70(12) . . ?
N1 Ni1 N2 83.58(11) . . ?
N1 Ni1 N3 80.93(13) . . ?
N4 Ni1 Cl1 99.45(8) . . ?
N4 Ni1 N3 154.45(12) . . ?
O1 Ni1 Cl1 85.82(7) . . ?
O1 Ni1 N4 96.84(12) . . ?
O1 Ni1 N3 100.57(13) . . ?
N2 Ni1 Cl1 179.58(9) . . ?
N2 Ni1 N4 80.48(12) . . ?
N2 Ni1 O1 93.77(11) . . ?
N2 Ni1 N3 79.85(12) . . ?
N3 Ni1 Cl1 100.33(9) . . ?
F1 P1 F3 178.3(2) . . ?
F1 P1 F2 97.2(3) . . ?
F1 P1 F5 89.6(3) . . ?
F1 P1 F4 84.3(3) . . ?
F1 P1 F6A 97.1(4) . . ?
F1 P1 F2A 85.7(2) . . ?
F3 P1 F2 81.2(3) . . ?
F3 P1 F5 91.1(3) . . ?
F3 P1 F4 97.3(3) . . ?
F3 P1 F6A 83.6(4) . . ?
F3 P1 F2A 92.8(3) . . ?
F6 P1 F1 89.3(4) . . ?
F6 P1 F3 89.9(4) . . ?
F6 P1 F2 92.1(5) . . ?
F6 P1 F5 178.0(6) . . ?
F6 P1 F4 94.6(6) . . ?
F2 P1 F5 86.4(5) . . ?
F4 P1 F2 173.1(5) . . ?
F4 P1 F5 86.9(5) . . ?
F6A P1 F2A 85.5(4) . . ?
F5A P1 F1 85.3(3) . . ?
F5A P1 F3 93.8(3) . . ?
F5A P1 F6A 173.4(5) . . ?
F5A P1 F2A 88.6(4) . . ?
F4A P1 F1 94.1(3) . . ?
F4A P1 F3 87.5(3) . . ?
F4A P1 F6A 90.4(4) . . ?
F4A P1 F2A 175.9(5) . . ?
F4A P1 F5A 95.5(4) . . ?
C1 N1 Ni1 117.5(2) . . ?
C5 N1 Ni1 117.6(2) . . ?
C5 N1 C1 122.0(3) . . ?
C13 N4 Ni1 106.6(2) . . ?
C15 N4 Ni1 114.5(2) . . ?
C15 N4 C13 109.6(3) . . ?
C15 N4 C14 109.6(3) . . ?
C14 N4 Ni1 105.6(2) . . ?
C14 N4 C13 110.9(3) . . ?
Ni1 O1 H1 125.1(19) . . ?
C17 O1 Ni1 127.6(2) . . ?
C17 O1 H1 103.8(18) . . ?
C12 N2 Ni1 117.2(2) . . ?
C8 N2 Ni1 118.1(2) . . ?
C8 N2 C12 120.9(3) . . ?
N1 C1 C2 120.2(4) . . ?
N1 C1 C14 114.6(3) . . ?
C2 C1 C14 125.2(3) . . ?
N2 C12 C13 114.3(3) . . ?
N2 C12 C11 120.9(3) . . ?
C11 C12 C13 124.8(3) . . ?
C7 N3 Ni1 106.8(2) . . ?
C6 N3 Ni1 105.6(2) . . ?
C6 N3 C7 110.7(3) . . ?
C16 N3 Ni1 114.2(2) . . ?
C16 N3 C7 109.7(3) . . ?
C16 N3 C6 109.8(3) . . ?
C1 C2 H2 120.8 . . ?
C3 C2 C1 118.4(4) . . ?
C3 C2 H2 120.8 . . ?
N4 C13 C12 111.7(3) . . ?
N4 C13 H13A 109.3 . . ?
N4 C13 H13B 109.3 . . ?
C12 C13 H13A 109.3 . . ?
C12 C13 H13B 109.3 . . ?
H13A C13 H13B 107.9 . . ?
N2 C8 C9 121.2(3) . . ?
N2 C8 C7 114.3(3) . . ?
C9 C8 C7 124.5(3) . . ?
C8 C9 H9 120.8 . . ?
C10 C9 C8 118.4(3) . . ?
C10 C9 H9 120.8 . . ?
C12 C11 H11 120.5 . . ?
C12 C11 C10 118.9(3) . . ?
C10 C11 H11 120.5 . . ?
N3 C7 C8 111.3(3) . . ?
N3 C7 H7A 109.4 . . ?
N3 C7 H7B 109.4 . . ?
C8 C7 H7A 109.4 . . ?
C8 C7 H7B 109.4 . . ?
H7A C7 H7B 108.0 . . ?
C2 C3 H3 119.9 . . ?
C4 C3 C2 120.2(3) . . ?
C4 C3 H3 119.9 . . ?
N1 C5 C6 114.1(3) . . ?
N1 C5 C4 120.9(4) . . ?
C4 C5 C6 125.0(4) . . ?
C9 C10 C11 119.6(3) . . ?
C9 C10 H10 120.2 . . ?
C11 C10 H10 120.2 . . ?
N3 C6 C5 111.7(3) . . ?
N3 C6 H6A 109.3 . . ?
N3 C6 H6B 109.3 . . ?
C5 C6 H6A 109.3 . . ?
C5 C6 H6B 109.3 . . ?
H6A C6 H6B 107.9 . . ?
N4 C15 H15A 109.5 . . ?
N4 C15 H15B 109.5 . . ?
N4 C15 H15C 109.5 . . ?
H15A C15 H15B 109.5 . . ?
H15A C15 H15C 109.5 . . ?
H15B C15 H15C 109.5 . . ?
N4 C14 C1 111.8(3) . . ?
N4 C14 H14A 109.2 . . ?
N4 C14 H14B 109.2 . . ?
C1 C14 H14A 109.2 . . ?
C1 C14 H14B 109.2 . . ?
H14A C14 H14B 107.9 . . ?
C3 C4 H4 120.9 . . ?
C5 C4 C3 118.2(4) . . ?
C5 C4 H4 120.9 . . ?
Cl2 C18 H18 107.5 . . ?
Cl4 C18 Cl2 111.3(2) . . ?
Cl4 C18 H18 107.5 . . ?
Cl3 C18 Cl2 112.8(3) . . ?
Cl3 C18 Cl4 110.0(2) . . ?
Cl3 C18 H18 107.5 . . ?
N3 C16 H16A 109.5 . . ?
N3 C16 H16B 109.5 . . ?
N3 C16 H16C 109.5 . . ?
H16A C16 H16B 109.5 . . ?
H16A C16 H16C 109.5 . . ?
H16B C16 H16C 109.5 . . ?
O1 C17 H17A 109.5 . . ?
O1 C17 H17B 109.5 . . ?
O1 C17 H17C 109.5 . . ?
H17A C17 H17B 109.5 . . ?
H17A C17 H17C 109.5 . . ?
H17B C17 H17C 109.5 . . ?

loop_
_geom_bond_atom_site_label_1
_geom_bond_atom_site_label_2
_geom_bond_distance
_geom_bond_site_symmetry_2
_geom_bond_publ_flag
Ni1 Cl1 2.3611(8) . ?
Ni1 N1 2.009(3) . ?
Ni1 N4 2.189(3) . ?
Ni1 O1 2.065(3) . ?
Ni1 N2 2.034(3) . ?
Ni1 N3 2.197(3) . ?
Cl2 C18 1.756(4) . ?
Cl4 C18 1.754(4) . ?
P1 F1 1.576(3) . ?
P1 F3 1.585(3) . ?
P1 F6 1.483(7) . ?
P1 F2 1.600(6) . ?
P1 F5 1.668(7) . ?
P1 F4 1.588(6) . ?
P1 F6A 1.606(6) . ?
P1 F2A 1.667(5) . ?
P1 F5A 1.553(6) . ?
P1 F4A 1.527(5) . ?
Cl3 C18 1.734(4) . ?
N1 C1 1.334(5) . ?
N1 C5 1.333(5) . ?
N4 C13 1.496(4) . ?
N4 C15 1.473(5) . ?
N4 C14 1.483(4) . ?
O1 H1 0.881(13) . ?
O1 C17 1.434(4) . ?
N2 C12 1.342(4) . ?
N2 C8 1.333(5) . ?
C1 C2 1.393(5) . ?
C1 C14 1.506(5) . ?
C12 C13 1.505(5) . ?
C12 C11 1.388(5) . ?
N3 C7 1.496(5) . ?
N3 C6 1.483(5) . ?
N3 C16 1.474(5) . ?
C2 H2 0.9500 . ?
C2 C3 1.392(6) . ?
C13 H13A 0.9900 . ?
C13 H13B 0.9900 . ?
C8 C9 1.395(5) . ?
C8 C7 1.508(5) . ?
C9 H9 0.9500 . ?
C9 C10 1.389(6) . ?
C11 H11 0.9500 . ?
C11 C10 1.390(6) . ?
C7 H7A 0.9900 . ?
C7 H7B 0.9900 . ?
C3 H3 0.9500 . ?
C3 C4 1.387(6) . ?
C5 C6 1.521(6) . ?
C5 C4 1.387(5) . ?
C10 H10 0.9500 . ?
C6 H6A 0.9900 . ?
C6 H6B 0.9900 . ?
C15 H15A 0.9800 . ?
C15 H15B 0.9800 . ?
C15 H15C 0.9800 . ?
C14 H14A 0.9900 . ?
C14 H14B 0.9900 . ?
C4 H4 0.9500 . ?
C18 H18 1.0000 . ?
C16 H16A 0.9800 . ?
C16 H16B 0.9800 . ?
C16 H16C 0.9800 . ?
C17 H17A 0.9800 . ?
C17 H17B 0.9800 . ?
C17 H17C 0.9800 . ?

loop_
_geom_torsion_atom_site_label_1
_geom_torsion_atom_site_label_2
_geom_torsion_atom_site_label_3
_geom_torsion_atom_site_label_4
_geom_torsion
_geom_torsion_site_symmetry_1
_geom_torsion_site_symmetry_2
_geom_torsion_site_symmetry_3
_geom_torsion_site_symmetry_4
_geom_torsion_publ_flag
Ni1 N1 C1 C2 -163.1(3) . . . . ?
Ni1 N1 C1 C14 17.8(4) . . . . ?
Ni1 N1 C5 C6 -20.0(4) . . . . ?
Ni1 N1 C5 C4 161.5(3) . . . . ?
Ni1 N4 C13 C12 -29.9(3) . . . . ?
Ni1 N4 C14 C1 31.2(3) . . . . ?
Ni1 N2 C12 C13 -21.5(4) . . . . ?
Ni1 N2 C12 C11 159.4(3) . . . . ?
Ni1 N2 C8 C9 -160.7(3) . . . . ?
Ni1 N2 C8 C7 20.5(4) . . . . ?
Ni1 N3 C7 C8 30.2(4) . . . . ?
Ni1 N3 C6 C5 -31.0(4) . . . . ?
N1 C1 C2 C3 2.1(5) . . . . ?
N1 C1 C14 N4 -34.0(4) . . . . ?
N1 C5 C6 N3 35.2(4) . . . . ?
N1 C5 C4 C3 1.1(5) . . . . ?
N2 C12 C13 N4 35.1(4) . . . . ?
N2 C12 C11 C10 1.0(5) . . . . ?
N2 C8 C9 C10 1.9(5) . . . . ?
N2 C8 C7 N3 -34.5(5) . . . . ?
C1 N1 C5 C6 180.0(3) . . . . ?
C1 N1 C5 C4 1.4(5) . . . . ?
C1 C2 C3 C4 0.4(5) . . . . ?
C12 N2 C8 C9 -3.1(5) . . . . ?
C12 N2 C8 C7 178.1(3) . . . . ?
C12 C11 C10 C9 -2.1(5) . . . . ?
C2 C1 C14 N4 147.0(3) . . . . ?
C2 C3 C4 C5 -2.0(5) . . . . ?
C13 N4 C14 C1 -83.9(4) . . . . ?
C13 C12 C11 C10 -178.0(3) . . . . ?
C8 N2 C12 C13 -179.3(3) . . . . ?
C8 N2 C12 C11 1.6(5) . . . . ?
C8 C9 C10 C11 0.7(5) . . . . ?
C9 C8 C7 N3 146.8(4) . . . . ?
C11 C12 C13 N4 -145.9(3) . . . . ?
C7 N3 C6 C5 84.2(4) . . . . ?
C7 C8 C9 C10 -179.4(3) . . . . ?
C5 N1 C1 C2 -3.0(5) . . . . ?
C5 N1 C1 C14 177.9(3) . . . . ?
C6 N3 C7 C8 -84.3(4) . . . . ?
C6 C5 C4 C3 -177.2(4) . . . . ?
C15 N4 C13 C12 -154.3(3) . . . . ?
C15 N4 C14 C1 155.0(3) . . . . ?
C14 N4 C13 C12 84.6(4) . . . . ?
C14 C1 C2 C3 -179.0(3) . . . . ?
C4 C5 C6 N3 -146.3(4) . . . . ?
C16 N3 C7 C8 154.4(3) . . . . ?
C16 N3 C6 C5 -154.6(3) . . . . ?
